data_7240457
loop_
_publ_author_name
'Hachem, Hadi'
'Jeannin, olivier'
'Fourmigue, Marc'
'Barriere, Frederic'
'Lorcy, Dominique'

_publ_section_title
;
 Halogen bonded metal bis(dithiolene) 2D frameworks
;
_journal_name_full CrystEngComm
_journal_paper_doi 10.1039/D0CE00512F
_journal_year 2020
_chemical_formula_moiety 'C6 I2 N2 Ni S6, C16 H36 N'
_chemical_formula_sum 'C22 H36 I2 N3 Ni S6'
_chemical_formula_weight 847.41
_space_group_IT_number 15
_space_group_name_Hall '-C 2yc'
_space_group_name_H-M_alt 'C 1 2/c 1'
_symmetry_cell_setting monoclinic
_symmetry_Int_Tables_number 15
_symmetry_space_group_name_Hall '-C 2yc'
_symmetry_space_group_name_H-M 'C 1 2/c 1'
_atom_sites_solution_hydrogens geom
_audit_conform_dict_location ftp://ftp.iucr.org/pub/cif_core.dic
_audit_conform_dict_name cif_core.dic
_audit_conform_dict_version 2.4.3
_audit_creation_date 2019-04-29T15:31:22-00:00
_audit_creation_method 'WinGX routine CIF_UPDATE'
_audit_update_record
;
2020-04-02 deposited with the CCDC.	2020-05-06 downloaded from the CCDC.
;
_cell_angle_alpha 90
_cell_angle_beta 92.452(6)
_cell_angle_gamma 90
_cell_formula_units_Z 4
_cell_length_a 15.9488(17)
_cell_length_b 12.5276(12)
_cell_length_c 16.2505(18)
_cell_measurement_reflns_used 2488
_cell_measurement_temperature 296(2)
_cell_measurement_theta_max 26.26
_cell_measurement_theta_min 2.39
_cell_measurement_wavelength 0.71073
_cell_volume 3243.9(6)
_computing_cell_refinement 'Bruker APEX2 (Bruker, 2014)'
_computing_data_collection 'Bruker APEX2 (Bruker, 2014)'
_computing_data_reduction 'Bruker APEX2 (Bruker, 2014)'
_computing_molecular_graphics 'Ortep for Windows (Farrugia, 2012)'
_computing_publication_material 'WinGX publication routines (Farrugia, 2012)'
_computing_structure_refinement 'SHELXL-2014/7 (Sheldrick, 2014)'
_diffrn_ambient_temperature 296(2)
_diffrn_detector 'CCD plate'
_diffrn_measured_fraction_theta_full 0.997
_diffrn_measured_fraction_theta_max 0.988
_diffrn_measurement_device_type 'APEXII, Bruker-AXS'
_diffrn_measurement_method 'CCD rotation images, thick slices'
_diffrn_orient_matrix_UB_11 -0.015896
_diffrn_orient_matrix_UB_12 -0.006296
_diffrn_orient_matrix_UB_13 -0.059999
_diffrn_orient_matrix_UB_21 0.053116
_diffrn_orient_matrix_UB_22 0.037089
_diffrn_orient_matrix_UB_23 -0.01379
_diffrn_orient_matrix_UB_31 0.029404
_diffrn_orient_matrix_UB_32 -0.070403
_diffrn_orient_matrix_UB_33 -0.001899
_diffrn_radiation_monochromator graphite
_diffrn_radiation_probe x-ray
_diffrn_radiation_source 'fine-focus sealed tube'
_diffrn_radiation_type MoK\a
_diffrn_radiation_wavelength 0.71073
_diffrn_reflns_av_R_equivalents 0.0593
_diffrn_reflns_av_unetI/netI 0.0913
_diffrn_reflns_Laue_measured_fraction_full 0.997
_diffrn_reflns_Laue_measured_fraction_max 0.988
_diffrn_reflns_limit_h_max 14
_diffrn_reflns_limit_h_min -20
_diffrn_reflns_limit_k_max 15
_diffrn_reflns_limit_k_min -16
_diffrn_reflns_limit_l_max 19
_diffrn_reflns_limit_l_min -21
_diffrn_reflns_number 10918
_diffrn_reflns_point_group_measured_fraction_full 0.997
_diffrn_reflns_point_group_measured_fraction_max 0.988
_diffrn_reflns_theta_full 25.242
_diffrn_reflns_theta_max 27.447
_diffrn_reflns_theta_min 2.447
_diffrn_standards_number 0
_exptl_absorpt_coefficient_mu 2.905
_exptl_absorpt_correction_T_max 0.748
_exptl_absorpt_correction_T_min 0.688
_exptl_absorpt_correction_type multi-scan
_exptl_absorpt_process_details
;
  [Sheldrick, G.M. (2014). SADABS Bruker AXS Inc., Madison, Wisconsin, USA]
;
_exptl_crystal_colour black
_exptl_crystal_density_diffrn 1.735
_exptl_crystal_density_method 'not measured'
_exptl_crystal_description prism
_exptl_crystal_F_000 1676
_exptl_crystal_size_max 0.27
_exptl_crystal_size_mid 0.11
_exptl_crystal_size_min 0.10
_refine_diff_density_max 0.923
_refine_diff_density_min -0.525
_refine_diff_density_rms 0.118
_refine_ls_extinction_method none
_refine_ls_goodness_of_fit_ref 0.983
_refine_ls_hydrogen_treatment constr
_refine_ls_matrix_type full
_refine_ls_number_constraints 0
_refine_ls_number_parameters 184
_refine_ls_number_reflns 3668
_refine_ls_number_restraints 64
_refine_ls_restrained_S_all 0.981
_refine_ls_R_factor_all 0.1443
_refine_ls_R_factor_gt 0.0562
_refine_ls_shift/su_max 0.001
_refine_ls_shift/su_mean 0
_refine_ls_structure_factor_coef Fsqd
_refine_ls_weighting_details 'w=1/[\s^2^(Fo^2^)+(0.0788P)^2^] where P=(Fo^2^+2Fc^2^)/3'
_refine_ls_weighting_scheme calc
_refine_ls_wR_factor_gt 0.1314
_refine_ls_wR_factor_ref 0.1621
_reflns_Friedel_coverage 0
_reflns_number_gt 1765
_reflns_number_total 3668
_reflns_threshold_expression 'I > 2\s(I)'
_cod_data_source_file d0ce00512f2.cif
_cod_data_source_block trans-Ni
_cod_original_sg_symbol_H-M 'C 2/c'
_cod_database_code 7240457

loop_
_symmetry_equiv_pos_as_xyz
'x, y, z'
'-x, y, -z+1/2'
'x+1/2, y+1/2, z'
'-x+1/2, y+1/2, -z+1/2'
'-x, -y, -z'
'x, -y, z-1/2'
'-x+1/2, -y+1/2, -z'
'x+1/2, -y+1/2, z-1/2'

loop_
_atom_site_label
_atom_site_type_symbol
_atom_site_fract_x
_atom_site_fract_y
_atom_site_fract_z
_atom_site_U_iso_or_equiv
_atom_site_adp_type
_atom_site_occupancy
_atom_site_site_symmetry_order
_atom_site_calc_flag
_atom_site_refinement_flags_posn
_atom_site_refinement_flags_adp
_atom_site_refinement_flags_occupancy
_atom_site_disorder_assembly
_atom_site_disorder_group
C1 C 0.6546(4) 0.4108(5) 0.0994(4) 0.0527(18) Uani 1 1 d . . . . .
C2 C 0.7354(5) 0.4378(5) 0.1166(4) 0.0482(17) Uani 1 1 d . . . . .
C3 C 0.6778(5) 0.5555(5) 0.1962(4) 0.059(2) Uani 1 1 d . . . . .
C4 C 0.9230(5) 0.6822(6) 0.2306(5) 0.070(2) Uani 1 1 d . . . . .
H4A H 0.8777 0.6336 0.215 0.084 Uiso 1 1 calc R U . . .
H4B H 0.9075 0.7184 0.2805 0.084 Uiso 1 1 calc R U . . .
C5 C 0.9294(6) 0.7635(7) 0.1643(5) 0.082(3) Uani 1 1 d . . . . .
H5A H 0.9518 0.7292 0.1164 0.099 Uiso 1 1 calc R U . . .
H5B H 0.9693 0.8177 0.1829 0.099 Uiso 1 1 calc R U . . .
C6 C 0.8484(6) 0.8174(7) 0.1385(6) 0.089(3) Uani 1 1 d . . . . .
H6A H 0.8077 0.7631 0.122 0.106 Uiso 1 1 calc R U . . .
H6B H 0.8272 0.8545 0.1857 0.106 Uiso 1 1 calc R U . . .
C7 C 0.8552(6) 0.8946(8) 0.0702(7) 0.111(3) Uani 1 1 d . . . . .
H7A H 0.8011 0.9256 0.0573 0.166 Uiso 1 1 calc R U . . .
H7B H 0.8942 0.9499 0.0863 0.166 Uiso 1 1 calc R U . . .
H7C H 0.8746 0.8585 0.0225 0.166 Uiso 1 1 calc R U . . .
C8 C 0.9839(6) 0.5456(7) 0.3257(5) 0.083(3) Uani 0.60(2) 1 d D . P A 1
H8A H 1.0349 0.5056 0.3383 0.099 Uiso 0.60(2) 1 calc R U P A 1
H8B H 0.9752 0.5921 0.3724 0.099 Uiso 0.60(2) 1 calc R U P A 1
C9 C 0.9120(18) 0.467(2) 0.3206(16) 0.123(6) Uani 0.60(2) 1 d . U P A 1
H9A H 0.9232 0.4149 0.2782 0.148 Uiso 0.60(2) 1 calc R U P A 1
H9B H 0.8613 0.5051 0.3032 0.148 Uiso 0.60(2) 1 calc R U P A 1
C10 C 0.8953(16) 0.4069(18) 0.4008(18) 0.134(6) Uani 0.60(2) 1 d D U P A 1
H10A H 0.9004 0.4553 0.4473 0.161 Uiso 0.60(2) 1 calc R U P A 1
H10B H 0.839 0.3775 0.3983 0.161 Uiso 0.60(2) 1 calc R U P A 1
C11 C 0.9559(16) 0.3227(19) 0.410(2) 0.163(9) Uani 0.60(2) 1 d D U P A 1
H11A H 0.9466 0.2841 0.46 0.245 Uiso 0.60(2) 1 calc R U P A 1
H11B H 0.9503 0.2751 0.364 0.245 Uiso 0.60(2) 1 calc R U P A 1
H11C H 1.0114 0.3526 0.4129 0.245 Uiso 0.60(2) 1 calc R U P A 1
C8A C 0.9839(6) 0.5456(7) 0.3257(5) 0.083(3) Uani 0.40(2) 1 d . . P A 2
H8AA H 1.0366 0.5219 0.3514 0.099 Uiso 0.40(2) 1 calc R U P A 2
H8AB H 0.9529 0.5845 0.3662 0.099 Uiso 0.40(2) 1 calc R U P A 2
C9B C 0.934(3) 0.453(3) 0.294(2) 0.136(8) Uani 0.40(2) 1 d D U P A 2
H9B1 H 0.8966 0.4712 0.2475 0.163 Uiso 0.40(2) 1 calc R U P A 2
H9B2 H 0.9691 0.3926 0.2798 0.163 Uiso 0.40(2) 1 calc R U P A 2
C10B C 0.889(3) 0.435(3) 0.371(2) 0.140(7) Uani 0.40(2) 1 d D U P A 2
H10C H 0.8791 0.5067 0.3905 0.167 Uiso 0.40(2) 1 calc R U P A 2
H10D H 0.8346 0.4089 0.351 0.167 Uiso 0.40(2) 1 calc R U P A 2
C11B C 0.906(3) 0.373(4) 0.447(2) 0.155(10) Uani 0.40(2) 1 d D U P A 2
H11D H 0.8606 0.3825 0.4831 0.232 Uiso 0.40(2) 1 calc R U P A 2
H11E H 0.9119 0.2992 0.4338 0.232 Uiso 0.40(2) 1 calc R U P A 2
H11F H 0.9572 0.3986 0.4739 0.232 Uiso 0.40(2) 1 calc R U P A 2
N1 N 0.7489(4) 0.5220(4) 0.1713(4) 0.0591(16) Uani 1 1 d . . . . .
N6 N 1 0.6180(6) 0.25 0.058(2) Uani 1 2 d S T P . .
S1 S 0.62730(12) 0.30648(15) 0.03475(12) 0.0635(6) Uani 1 1 d . . . . .
S2 S 0.81708(12) 0.37191(14) 0.07081(12) 0.0591(5) Uani 1 1 d . . . . .
S3 S 0.58989(13) 0.49267(17) 0.15397(13) 0.0720(6) Uani 1 1 d . . . . .
I1 I 0.66892(4) 0.67162(4) 0.28749(4) 0.0823(3) Uani 1 1 d . . . . .
Ni1 Ni 0.75 0.25 0 0.0481(4) Uani 1 2 d S . P . .

loop_
_atom_site_aniso_label
_atom_site_aniso_U_11
_atom_site_aniso_U_22
_atom_site_aniso_U_33
_atom_site_aniso_U_23
_atom_site_aniso_U_13
_atom_site_aniso_U_12
C1 0.057(5) 0.055(4) 0.046(4) -0.001(3) 0.005(3) -0.018(4)
C2 0.059(5) 0.045(4) 0.041(4) -0.001(3) 0.001(3) -0.012(3)
C3 0.074(6) 0.047(4) 0.058(5) -0.014(3) 0.012(4) -0.011(4)
C4 0.057(5) 0.072(5) 0.079(6) 0.002(4) -0.004(4) -0.010(4)
C5 0.079(6) 0.087(6) 0.081(6) 0.019(5) 0.008(5) -0.002(5)
C6 0.073(6) 0.096(7) 0.095(7) 0.020(5) -0.006(5) 0.015(5)
C7 0.106(8) 0.102(7) 0.122(9) 0.045(7) -0.011(7) 0.018(6)
C8 0.092(7) 0.081(6) 0.073(6) 0.004(5) -0.014(5) -0.010(5)
C9 0.135(13) 0.122(11) 0.114(16) 0.065(9) 0.033(11) -0.033(10)
C10 0.140(11) 0.125(12) 0.138(17) 0.095(10) 0.020(12) -0.023(9)
C11 0.123(18) 0.172(18) 0.19(2) 0.092(15) -0.013(16) -0.006(11)
C8A 0.092(7) 0.081(6) 0.073(6) 0.004(5) -0.014(5) -0.010(5)
C9B 0.148(17) 0.127(13) 0.133(18) 0.069(13) 0.008(13) -0.028(14)
C10B 0.142(13) 0.141(14) 0.136(18) 0.067(11) 0.010(13) -0.032(12)
C11B 0.16(2) 0.17(2) 0.13(2) 0.069(16) 0.036(18) 0.033(19)
N1 0.063(4) 0.055(4) 0.059(4) -0.010(3) 0.002(3) -0.014(3)
N6 0.059(6) 0.054(5) 0.060(6) 0 -0.020(4) 0
S1 0.0550(12) 0.0714(12) 0.0646(13) -0.0209(10) 0.0086(10) -0.0170(10)
S2 0.0535(12) 0.0595(11) 0.0647(13) -0.0101(9) 0.0046(10) -0.0151(9)
S3 0.0618(14) 0.0747(13) 0.0805(15) -0.0197(11) 0.0137(11) -0.0098(11)
I1 0.0937(5) 0.0711(4) 0.0834(5) -0.0241(3) 0.0175(3) -0.0087(3)
Ni1 0.0525(8) 0.0513(7) 0.0407(7) -0.0028(5) 0.0063(6) -0.0146(6)

loop_
_atom_type_symbol
_atom_type_description
_atom_type_scat_dispersion_real
_atom_type_scat_dispersion_imag
_atom_type_scat_source
C C 0.0033 0.0016 'International Tables Vol C Tables 4.2.6.8 and 6.1.1.4'
H H 0 0 'International Tables Vol C Tables 4.2.6.8 and 6.1.1.4'
N N 0.0061 0.0033 'International Tables Vol C Tables 4.2.6.8 and 6.1.1.4'
S S 0.1246 0.1234 'International Tables Vol C Tables 4.2.6.8 and 6.1.1.4'
I I -0.4742 1.8119 'International Tables Vol C Tables 4.2.6.8 and 6.1.1.4'
Ni Ni 0.3393 1.1124 'International Tables Vol C Tables 4.2.6.8 and 6.1.1.4'

loop_
_geom_angle_atom_site_label_1
_geom_angle_atom_site_label_2
_geom_angle_atom_site_label_3
_geom_angle
_geom_angle_site_symmetry_1
_geom_angle_site_symmetry_3
_geom_angle_publ_flag
C2 C1 S1 122.1(5) . . ?
C2 C1 S3 109.2(5) . . ?
S1 C1 S3 128.6(4) . . ?
C1 C2 N1 116.3(6) . . ?
C1 C2 S2 121.2(5) . . ?
N1 C2 S2 122.4(6) . . ?
N1 C3 S3 115.9(5) . . ?
N1 C3 I1 122.5(5) . . ?
S3 C3 I1 121.5(4) . . ?
C5 C4 N6 116.1(7) . . ?
C5 C4 H4A 108.3 . . ?
N6 C4 H4A 108.3 . . ?
C5 C4 H4B 108.3 . . ?
N6 C4 H4B 108.3 . . ?
H4A C4 H4B 107.4 . . ?
C4 C5 C6 115.1(8) . . ?
C4 C5 H5A 108.5 . . ?
C6 C5 H5A 108.5 . . ?
C4 C5 H5B 108.5 . . ?
C6 C5 H5B 108.5 . . ?
H5A C5 H5B 107.5 . . ?
C7 C6 C5 114.4(8) . . ?
C7 C6 H6A 108.7 . . ?
C5 C6 H6A 108.7 . . ?
C7 C6 H6B 108.7 . . ?
C5 C6 H6B 108.7 . . ?
H6A C6 H6B 107.6 . . ?
C6 C7 H7A 109.5 . . ?
C6 C7 H7B 109.5 . . ?
H7A C7 H7B 109.5 . . ?
C6 C7 H7C 109.5 . . ?
H7A C7 H7C 109.5 . . ?
H7B C7 H7C 109.5 . . ?
C9 C8 N6 119.1(13) . . ?
C9 C8 H8A 107.6 . . ?
N6 C8 H8A 107.6 . . ?
C9 C8 H8B 107.6 . . ?
N6 C8 H8B 107.6 . . ?
H8A C8 H8B 107 . . ?
C8 C9 C10 115(2) . . ?
C8 C9 H9A 108.4 . . ?
C10 C9 H9A 108.4 . . ?
C8 C9 H9B 108.4 . . ?
C10 C9 H9B 108.4 . . ?
H9A C9 H9B 107.5 . . ?
C11 C10 C9 108(2) . . ?
C11 C10 H10A 110.1 . . ?
C9 C10 H10A 110.1 . . ?
C11 C10 H10B 110.1 . . ?
C9 C10 H10B 110.1 . . ?
H10A C10 H10B 108.4 . . ?
C10 C11 H11A 109.5 . . ?
C10 C11 H11B 109.5 . . ?
H11A C11 H11B 109.5 . . ?
C10 C11 H11C 109.5 . . ?
H11A C11 H11C 109.5 . . ?
H11B C11 H11C 109.5 . . ?
C9B C8A N6 106.5(18) . . ?
C9B C8A H8AA 110.4 . . ?
N6 C8A H8AA 110.4 . . ?
C9B C8A H8AB 110.4 . . ?
N6 C8A H8AB 110.4 . . ?
H8AA C8A H8AB 108.6 . . ?
C10B C9B C8A 95(3) . . ?
C10B C9B H9B1 112.7 . . ?
C8A C9B H9B1 112.7 . . ?
C10B C9B H9B2 112.7 . . ?
C8A C9B H9B2 112.7 . . ?
H9B1 C9B H9B2 110.1 . . ?
C11B C10B C9B 135(5) . . ?
C11B C10B H10C 103.4 . . ?
C9B C10B H10C 103.4 . . ?
C11B C10B H10D 103.4 . . ?
C9B C10B H10D 103.4 . . ?
H10C C10B H10D 105.2 . . ?
C10B C11B H11D 109.5 . . ?
C10B C11B H11E 109.5 . . ?
H11D C11B H11E 109.5 . . ?
C10B C11B H11F 109.5 . . ?
H11D C11B H11F 109.5 . . ?
H11E C11B H11F 109.5 . . ?
C3 N1 C2 109.5(6) . . ?
C4 N6 C4 114.6(8) . 2_755 ?
C4 N6 C8A 108.0(4) . 2_755 ?
C4 N6 C8A 108.6(5) 2_755 2_755 ?
C4 N6 C8 108.0(4) . 2_755 ?
C4 N6 C8 108.6(5) 2_755 2_755 ?
C4 N6 C8A 108.6(5) . . ?
C4 N6 C8A 108.0(4) 2_755 . ?
C8A N6 C8A 108.9(8) 2_755 . ?
C4 N6 C8 108.6(5) . . ?
C4 N6 C8 108.0(4) 2_755 . ?
C8 N6 C8 108.9(8) 2_755 . ?
C1 S1 Ni1 101.4(2) . . ?
C2 S2 Ni1 101.6(2) . . ?
C3 S3 C1 89.0(4) . . ?
S2 Ni1 S2 180 . 7_655 ?
S2 Ni1 S1 93.56(7) . . ?
S2 Ni1 S1 86.44(7) 7_655 . ?
S2 Ni1 S1 86.44(7) . 7_655 ?
S2 Ni1 S1 93.56(7) 7_655 7_655 ?
S1 Ni1 S1 180 . 7_655 ?

loop_
_geom_bond_atom_site_label_1
_geom_bond_atom_site_label_2
_geom_bond_distance
_geom_bond_site_symmetry_2
_geom_bond_publ_flag
C1 C2 1.351(9) . ?
C1 S1 1.720(7) . ?
C1 S3 1.727(7) . ?
C2 N1 1.389(8) . ?
C2 S2 1.737(7) . ?
C3 N1 1.290(9) . ?
C3 S3 1.725(8) . ?
C3 I1 2.086(7) . ?
C4 C5 1.489(10) . ?
C4 N6 1.491(9) . ?
C4 H4A 0.97 . ?
C4 H4B 0.97 . ?
C5 C6 1.502(12) . ?
C5 H5A 0.97 . ?
C5 H5B 0.97 . ?
C6 C7 1.481(12) . ?
C6 H6A 0.97 . ?
C6 H6B 0.97 . ?
C7 H7A 0.96 . ?
C7 H7B 0.96 . ?
C7 H7C 0.96 . ?
C8 C9 1.51(2) . ?
C8 N6 1.559(9) . ?
C8 H8A 0.97 . ?
C8 H8B 0.97 . ?
C9 C10 1.54(3) . ?
C9 H9A 0.97 . ?
C9 H9B 0.97 . ?
C10 C11 1.434(17) . ?
C10 H10A 0.97 . ?
C10 H10B 0.97 . ?
C11 H11A 0.96 . ?
C11 H11B 0.96 . ?
C11 H11C 0.96 . ?
C8A C9B 1.490(19) . ?
C8A N6 1.559(9) . ?
C8A H8AA 0.97 . ?
C8A H8AB 0.97 . ?
C9B C10B 1.484(19) . ?
C9B H9B1 0.97 . ?
C9B H9B2 0.97 . ?
C10B C11B 1.476(19) . ?
C10B H10C 0.97 . ?
C10B H10D 0.97 . ?
C11B H11D 0.96 . ?
C11B H11E 0.96 . ?
C11B H11F 0.96 . ?
N6 C4 1.491(9) 2_755 ?
N6 C8A 1.559(9) 2_755 ?
N6 C8 1.559(9) 2_755 ?
S1 Ni1 2.178(2) . ?
S2 Ni1 2.1670(18) . ?
Ni1 S2 2.1670(18) 7_655 ?
Ni1 S1 2.178(2) 7_655 ?

loop_
_geom_torsion_atom_site_label_1
_geom_torsion_atom_site_label_2
_geom_torsion_atom_site_label_3
_geom_torsion_atom_site_label_4
_geom_torsion
_geom_torsion_site_symmetry_1
_geom_torsion_site_symmetry_2
_geom_torsion_site_symmetry_3
_geom_torsion_site_symmetry_4
_geom_torsion_publ_flag
S1 C1 C2 N1 -178.5(5) . . . . ?
S3 C1 C2 N1 -0.5(7) . . . . ?
S1 C1 C2 S2 2.7(8) . . . . ?
S3 C1 C2 S2 -179.2(4) . . . . ?
N6 C4 C5 C6 172.6(7) . . . . ?
C4 C5 C6 C7 -177.6(8) . . . . ?
N6 C8 C9 C10 -174.2(17) . . . . ?
C8 C9 C10 C11 -79(3) . . . . ?
N6 C8A C9B C10B -150(3) . . . . ?
C8A C9B C10B C11B -88(6) . . . . ?
S3 C3 N1 C2 -2.1(8) . . . . ?
I1 C3 N1 C2 174.1(4) . . . . ?
C1 C2 N1 C3 1.6(8) . . . . ?
S2 C2 N1 C3 -179.6(5) . . . . ?
C5 C4 N6 C4 53.9(6) . . . 2_755 ?
C5 C4 N6 C8A -67.3(8) . . . 2_755 ?
C5 C4 N6 C8 -67.3(8) . . . 2_755 ?
C5 C4 N6 C8A 174.7(7) . . . . ?
C5 C4 N6 C8 174.7(7) . . . . ?
C9B C8A N6 C4 80(2) . . . . ?
C9B C8A N6 C4 -155(2) . . . 2_755 ?
C9B C8A N6 C8A -38(2) . . . 2_755 ?
C9 C8 N6 C4 58.7(16) . . . . ?
C9 C8 N6 C4 -176.4(15) . . . 2_755 ?
C9 C8 N6 C8 -58.7(15) . . . 2_755 ?
C2 C1 S1 Ni1 -0.2(6) . . . . ?
S3 C1 S1 Ni1 -177.8(4) . . . . ?
C1 C2 S2 Ni1 -3.6(6) . . . . ?
N1 C2 S2 Ni1 177.7(5) . . . . ?
N1 C3 S3 C1 1.6(6) . . . . ?
I1 C3 S3 C1 -174.6(4) . . . . ?
C2 C1 S3 C3 -0.6(5) . . . . ?
S1 C1 S3 C3 177.3(5) . . . . ?
